data_4111163
loop_
_publ_author_name
'Shigehisa Akine'
'Takanori Taniguchi'
'Tatsuya Nabeshima'

_publ_contact_author_address
;
Tsukuba, Ibaraki 305-8571, Japan
;
_publ_contact_author_email nabesima@chem.tsukuba.ac.jp
_publ_contact_author_fax +81-29-853-4507
_publ_contact_author_name 'Tatsuya Nabeshima'
_publ_contact_author_phone +81-29-853-4507
_publ_section_title
;
 Helical Metallohost-Guest Complexes via Site-Selective Transmetalation of
 Homotrinuclear Complexes
;
_journal_name_full 'Journal of the American Chemical Society'
_journal_page_first 15765
_journal_page_last 15774
_journal_paper_doi 10.1021/ja0646702
_journal_volume 128
_journal_year 2006
_chemical_formula_moiety C38H48Cl3N4O19SmZn2
_chemical_formula_sum 'C38 H48 Cl3 N4 O19 Sm Zn2'
_chemical_formula_weight 1252.24
_chemical_name_common '[LZn2Sm(OAc)3] 3MeOH CHCl3'
_chemical_name_systematic
; 
 ? 
;
_space_group_IT_number 15
_symmetry_cell_setting monoclinic
_symmetry_space_group_name_Hall '-C 2yc'
_symmetry_space_group_name_H-M 'C 1 2/c 1'
_atom_sites_solution_hydrogens geom
_atom_sites_solution_primary direct
_atom_sites_solution_secondary difmap
_audit_creation_method SHELXL-97
_cell_angle_alpha 90.00
_cell_angle_beta 121.782(5)
_cell_angle_gamma 90.00
_cell_formula_units_Z 8
_cell_length_a 35.331(16)
_cell_length_b 13.172(6)
_cell_length_c 23.515(11)
_cell_measurement_reflns_used 36014
_cell_measurement_temperature 120
_cell_measurement_theta_max 27.48
_cell_measurement_theta_min 3.05
_cell_volume 9303(7)
_computing_cell_refinement 'CrystalClear (Rigaku Corp., 2000)'
_computing_data_collection 'CrystalClear (Rigaku Corp., 2000)'
_computing_data_reduction 'CrystalClear (Rigaku Corp., 2000)'
_computing_molecular_graphics ORTEP-3
_computing_publication_material ORTEP-3
_computing_structure_refinement 'SHELXL-97 (Sheldrick, 1997)'
_computing_structure_solution 'DIRDIF99 (Beurskens et al., 1999)'
_diffrn_ambient_temperature 120
_diffrn_measured_fraction_theta_full 0.992
_diffrn_measured_fraction_theta_max 0.992
_diffrn_measurement_device_type 'Rigaku Mercury CCD system'
_diffrn_measurement_method CCD
_diffrn_radiation_monochromator graphite
_diffrn_radiation_source 'fine-focus sealed tube'
_diffrn_radiation_type MoK\a
_diffrn_radiation_wavelength 0.71069
_diffrn_reflns_av_R_equivalents 0.0475
_diffrn_reflns_av_sigmaI/netI 0.0453
_diffrn_reflns_limit_h_max 45
_diffrn_reflns_limit_h_min -45
_diffrn_reflns_limit_k_max 17
_diffrn_reflns_limit_k_min -15
_diffrn_reflns_limit_l_max 30
_diffrn_reflns_limit_l_min -27
_diffrn_reflns_number 36014
_diffrn_reflns_theta_full 27.48
_diffrn_reflns_theta_max 27.48
_diffrn_reflns_theta_min 3.05
_diffrn_standards_decay_% 0
_diffrn_standards_interval_count 0
_diffrn_standards_interval_time 0
_diffrn_standards_number 0
_exptl_absorpt_coefficient_mu 2.521
_exptl_absorpt_correction_T_max 0.7866
_exptl_absorpt_correction_T_min 0.5184
_exptl_absorpt_correction_type multi-scan
_exptl_absorpt_process_details 'CrystalClear (Rigaku Corp., 2000)'
_exptl_crystal_colour yellow
_exptl_crystal_density_diffrn 1.788
_exptl_crystal_description prismatic
_exptl_crystal_F_000 5032
_exptl_crystal_size_max 0.30
_exptl_crystal_size_mid 0.10
_exptl_crystal_size_min 0.10
_refine_diff_density_max 1.308
_refine_diff_density_min -1.078
_refine_diff_density_rms 0.126
_refine_ls_extinction_method none
_refine_ls_goodness_of_fit_ref 1.037
_refine_ls_hydrogen_treatment constr
_refine_ls_matrix_type full
_refine_ls_number_parameters 660
_refine_ls_number_reflns 10583
_refine_ls_number_restraints 0
_refine_ls_restrained_S_all 1.037
_refine_ls_R_factor_all 0.0694
_refine_ls_R_factor_gt 0.0567
_refine_ls_shift/su_max 0.000
_refine_ls_shift/su_mean 0.000
_refine_ls_structure_factor_coef Fsqd
_refine_ls_weighting_details 'calc w=1/[\s^2^(Fo^2^)+(0.0836P)^2^+94.4910P] where P=(Fo^2^+2Fc^2^)/3'
_refine_ls_weighting_scheme calc
_refine_ls_wR_factor_gt 0.1443
_refine_ls_wR_factor_ref 0.1518
_reflns_number_gt 9394
_reflns_number_total 10583
_reflns_threshold_expression >2sigma(I)
_cod_data_source_file ja0646702si20060630_083608.cif
_cod_data_source_block LZn2Sm
_cod_database_code 4111163

loop_
_symmetry_equiv_pos_as_xyz
'x, y, z'
'-x, y, -z+1/2'
'x+1/2, y+1/2, z'
'-x+1/2, y+1/2, -z+1/2'
'-x, -y, -z'
'x, -y, z-1/2'
'-x+1/2, -y+1/2, -z'
'x+1/2, -y+1/2, z-1/2'

loop_
_atom_site_label
_atom_site_type_symbol
_atom_site_fract_x
_atom_site_fract_y
_atom_site_fract_z
_atom_site_U_iso_or_equiv
_atom_site_adp_type
_atom_site_occupancy
_atom_site_symmetry_multiplicity
_atom_site_calc_flag
_atom_site_refinement_flags
_atom_site_disorder_assembly
_atom_site_disorder_group
Sm1 Sm 0.120717(9) 0.55807(2) 0.451971(13) 0.01626(9) Uani 1 1 d . . .
Zn1 Zn 0.13387(2) 0.74524(5) 0.35862(3) 0.01689(14) Uani 1 1 d . A .
Zn2 Zn 0.11744(2) 0.29761(5) 0.44169(3) 0.01639(14) Uani 1 1 d . A .
C1 C 0.22004(17) 0.8373(4) 0.5078(3) 0.0176(10) Uani 1 1 d . A .
C2 C 0.19383(17) 0.7576(4) 0.5100(3) 0.0152(10) Uani 1 1 d . . .
C3 C 0.20178(17) 0.7290(4) 0.5736(3) 0.0181(11) Uani 1 1 d . A .
C4 C 0.23207(18) 0.7790(4) 0.6310(3) 0.0199(11) Uani 1 1 d . . .
H1 H 0.2358 0.7603 0.6726 0.024 Uiso 1 1 calc R A .
C5 C 0.25756(19) 0.8579(5) 0.6279(3) 0.0254(12) Uani 1 1 d . A .
H2 H 0.2788 0.8923 0.6677 0.030 Uiso 1 1 calc R . .
C6 C 0.25206(18) 0.8857(4) 0.5678(3) 0.0210(11) Uani 1 1 d . . .
H3 H 0.2700 0.9382 0.5665 0.025 Uiso 1 1 calc R A .
O1 O 0.16469(13) 0.7051(3) 0.45732(19) 0.0209(8) Uani 1 1 d . A .
O2 O 0.17577(13) 0.6472(3) 0.56997(18) 0.0210(8) Uani 1 1 d . A .
C7 C 0.1915(2) 0.5932(5) 0.6316(3) 0.0299(14) Uani 1 1 d . . .
H4 H 0.2232 0.5780 0.6522 0.045 Uiso 1 1 calc R A .
H5 H 0.1748 0.5297 0.6224 0.045 Uiso 1 1 calc R . .
H6 H 0.1871 0.6351 0.6621 0.045 Uiso 1 1 calc R . .
C8 C 0.21756(18) 0.8684(4) 0.4469(3) 0.0187(11) Uani 1 1 d . . .
H7 H 0.2416 0.9074 0.4513 0.022 Uiso 1 1 calc R A .
N1 N 0.18520(15) 0.8473(3) 0.3871(2) 0.0189(9) Uani 1 1 d . A .
O3 O 0.19609(13) 0.8795(3) 0.3393(2) 0.0209(8) Uani 1 1 d . . .
C9 C 0.1634(2) 0.9492(4) 0.2920(3) 0.0245(12) Uani 1 1 d . A .
H8 H 0.1729 0.9724 0.2615 0.029 Uiso 1 1 calc R . .
H9 H 0.1627 1.0094 0.3167 0.029 Uiso 1 1 calc R . .
C10 C 0.1162(2) 0.9066(5) 0.2500(3) 0.0257(13) Uani 1 1 d . . .
H10 H 0.1041 0.8950 0.2791 0.031 Uiso 1 1 calc R A .
H11 H 0.0969 0.9570 0.2156 0.031 Uiso 1 1 calc R . .
O4 O 0.11503(14) 0.8136(3) 0.21802(19) 0.0240(9) Uani 1 1 d . A .
N2 N 0.12176(15) 0.7290(4) 0.2602(2) 0.0204(10) Uani 1 1 d . . .
C11 C 0.12432(17) 0.6473(4) 0.2335(3) 0.0176(10) Uani 1 1 d . A .
H12 H 0.1233 0.6524 0.1925 0.021 Uiso 1 1 calc R . .
C12 C 0.12864(17) 0.5471(4) 0.2616(3) 0.0172(10) Uani 1 1 d . . .
C13 C 0.12420(17) 0.5276(4) 0.3165(3) 0.0185(11) Uani 1 1 d . A .
C14 C 0.12572(17) 0.4268(4) 0.3387(3) 0.0168(11) Uani 1 1 d . . .
C15 C 0.13203(17) 0.3458(4) 0.3062(3) 0.0177(11) Uani 1 1 d . A .
C16 C 0.13765(19) 0.3659(4) 0.2521(3) 0.0224(12) Uani 1 1 d . . .
H13 H 0.1427 0.3112 0.2306 0.027 Uiso 1 1 calc R A .
C17 C 0.13593(19) 0.4631(5) 0.2303(3) 0.0222(12) Uani 1 1 d . A .
H14 H 0.1397 0.4748 0.1937 0.027 Uiso 1 1 calc R . .
O5 O 0.11807(13) 0.5993(3) 0.35060(19) 0.0190(8) Uani 1 1 d . A .
O6 O 0.11927(13) 0.4171(3) 0.38889(19) 0.0196(8) Uani 1 1 d . A .
C18 C 0.13093(19) 0.2401(4) 0.3228(3) 0.0219(12) Uani 1 1 d . . .
H15 H 0.1357 0.1911 0.2975 0.026 Uiso 1 1 calc R A .
N3 N 0.12434(15) 0.2058(3) 0.3674(2) 0.0197(10) Uani 1 1 d . A .
O7 O 0.12437(16) 0.0979(3) 0.3652(2) 0.0278(9) Uani 1 1 d . . .
C19 C 0.1105(2) 0.0556(5) 0.4078(3) 0.0287(13) Uani 1 1 d . A .
H16 H 0.1032 -0.0171 0.3967 0.034 Uiso 1 1 calc R . .
H17 H 0.0833 0.0908 0.3993 0.034 Uiso 1 1 calc R . .
C20 C 0.1465(2) 0.0656(5) 0.4815(3) 0.0282(13) Uani 1 1 d . . .
H18 H 0.1631 0.0009 0.4977 0.034 Uiso 1 1 calc R A .
H19 H 0.1678 0.1194 0.4871 0.034 Uiso 1 1 calc R . .
O8 O 0.12741(15) 0.0906(3) 0.5206(2) 0.0259(9) Uani 1 1 d . A .
N4 N 0.11283(15) 0.1932(3) 0.5089(2) 0.0179(9) Uani 1 1 d . . .
C21 C 0.09190(18) 0.2120(4) 0.5387(3) 0.0210(11) Uani 1 1 d . A .
H20 H 0.0870 0.1565 0.5598 0.025 Uiso 1 1 calc R . .
C22 C 0.07501(18) 0.3100(4) 0.5432(3) 0.0188(11) Uani 1 1 d . . .
C23 C 0.08785(18) 0.4026(4) 0.5286(3) 0.0190(11) Uani 1 1 d . A .
C24 C 0.07259(18) 0.4927(4) 0.5429(3) 0.0187(11) Uani 1 1 d . . .
C25 C 0.04519(19) 0.4915(5) 0.5684(3) 0.0216(11) Uani 1 1 d . A .
H21 H 0.0352 0.5535 0.5768 0.026 Uiso 1 1 calc R . .
C26 C 0.03228(19) 0.3991(5) 0.5817(3) 0.0239(12) Uani 1 1 d . . .
H22 H 0.0131 0.3976 0.5986 0.029 Uiso 1 1 calc R A .
C27 C 0.04744(18) 0.3103(5) 0.5703(3) 0.0226(12) Uani 1 1 d . A .
H23 H 0.0393 0.2476 0.5808 0.027 Uiso 1 1 calc R . .
O9 O 0.11443(14) 0.4089(3) 0.5051(2) 0.0231(9) Uani 1 1 d . A .
O10 O 0.08724(14) 0.5794(3) 0.5268(2) 0.0216(8) Uani 1 1 d . A .
C28 C 0.0794(2) 0.6745(5) 0.5488(3) 0.0244(12) Uani 1 1 d . . .
H24 H 0.0473 0.6847 0.5283 0.037 Uiso 1 1 calc R A .
H25 H 0.0917 0.7299 0.5355 0.037 Uiso 1 1 calc R . .
H26 H 0.0940 0.6739 0.5976 0.037 Uiso 1 1 calc R . .
O11 O 0.07989(14) 0.8137(3) 0.3460(2) 0.0270(9) Uani 1 1 d . . .
O12 O 0.07142(15) 0.7042(3) 0.4111(2) 0.0298(10) Uani 1 1 d . A .
C29 C 0.0599(2) 0.7796(5) 0.3730(4) 0.0335(15) Uani 1 1 d . A .
C30 C 0.0173(4) 0.8355(8) 0.3565(6) 0.080(4) Uani 1 1 d . . .
H27 H 0.0073 0.8111 0.3858 0.119 Uiso 1 1 calc R A .
H28 H -0.0059 0.8227 0.3097 0.119 Uiso 1 1 calc R . .
H29 H 0.0233 0.9085 0.3633 0.119 Uiso 1 1 calc R . .
O13 O 0.19446(13) 0.4771(3) 0.5077(2) 0.0204(8) Uani 1 1 d . A .
O14 O 0.18595(12) 0.3074(3) 0.5028(2) 0.0207(8) Uani 1 1 d . . .
C31 C 0.20907(17) 0.3868(4) 0.5167(3) 0.0176(11) Uani 1 1 d . A .
C32 C 0.2581(2) 0.3723(5) 0.5439(4) 0.0324(14) Uani 1 1 d . . .
H30 H 0.2666 0.3025 0.5600 0.049 Uiso 1 1 calc R A .
H31 H 0.2753 0.4196 0.5810 0.049 Uiso 1 1 calc R . .
H32 H 0.2642 0.3854 0.5084 0.049 Uiso 1 1 calc R . .
O15 O 0.04807(13) 0.3087(3) 0.3804(2) 0.0250(9) Uani 1 1 d . . .
O16 O 0.0447(8) 0.4815(13) 0.3870(10) 0.021(3) Uani 0.558(9) 1 d P A 1
C33 C 0.0282(3) 0.3948(7) 0.3639(4) 0.014(2) Uani 0.558(9) 1 d P A 1
C34 C -0.0203(3) 0.3870(9) 0.3118(6) 0.030(3) Uani 0.558(9) 1 d P A 1
H33 H -0.0357 0.3514 0.3304 0.045 Uiso 0.558(9) 1 calc PR A 1
H34 H -0.0241 0.3492 0.2732 0.045 Uiso 0.558(9) 1 calc PR A 1
H35 H -0.0328 0.4552 0.2976 0.045 Uiso 0.558(9) 1 calc PR A 1
O17 O 0.0188(4) 0.1598(10) 0.3855(7) 0.047(3) Uani 0.442(9) 1 d P A 2
C35 C 0.0145(4) 0.2472(13) 0.3645(8) 0.035(4) Uani 0.442(9) 1 d P A 2
C36 C -0.0323(5) 0.2935(15) 0.3201(9) 0.050(5) Uani 0.442(9) 1 d P A 2
H36 H -0.0457 0.2685 0.2742 0.074 Uiso 0.442(9) 1 calc PR A 2
H37 H -0.0300 0.3677 0.3204 0.074 Uiso 0.442(9) 1 calc PR A 2
H38 H -0.0511 0.2739 0.3376 0.074 Uiso 0.442(9) 1 calc PR A 2
O18 O 0.0409(10) 0.5100(19) 0.3729(14) 0.032(5) Uani 0.442(9) 1 d P A 2
H39 H 0.0407 0.4465 0.3693 0.048 Uiso 0.442(9) 1 calc PR A 2
C37 C 0.0111(7) 0.5566(13) 0.3048(8) 0.047(5) Uani 0.442(9) 1 d P A 2
H40 H -0.0013 0.6204 0.3095 0.070 Uiso 0.442(9) 1 calc PR A 2
H41 H -0.0132 0.5095 0.2767 0.070 Uiso 0.442(9) 1 calc PR A 2
H42 H 0.0284 0.5700 0.2840 0.070 Uiso 0.442(9) 1 calc PR A 2
O19 O 0.0031(4) 0.1356(9) 0.3331(7) 0.067(4) Uani 0.558(9) 1 d P A -1
H43 H 0.0172 0.1905 0.3464 0.100 Uiso 0.558(9) 1 calc PR A -1
C38 C -0.0065(10) 0.1132(15) 0.2669(8) 0.095(11) Uani 0.558(9) 1 d P A -1
H44 H -0.0175 0.1745 0.2392 0.142 Uiso 0.558(9) 1 calc PR A -1
H45 H -0.0291 0.0598 0.2469 0.142 Uiso 0.558(9) 1 calc PR A -1
H46 H 0.0208 0.0900 0.2695 0.142 Uiso 0.558(9) 1 calc PR A -1
O20 O -0.0511(5) 0.0895(15) 0.3744(9) 0.202(9) Uani 1 1 d . . .
H47 H -0.0342 0.1163 0.3636 0.302 Uiso 1 1 calc R . .
C39 C -0.0286(9) 0.070(2) 0.4385(15) 0.209(13) Uani 1 1 d . . .
H48 H -0.0073 0.1250 0.4623 0.314 Uiso 1 1 calc R . .
H49 H -0.0124 0.0059 0.4466 0.314 Uiso 1 1 calc R . .
H50 H -0.0491 0.0645 0.4545 0.314 Uiso 1 1 calc R . .
O21 O -0.1352(3) 0.1346(6) 0.3222(4) 0.089(3) Uani 1 1 d . . .
H51 H -0.1082 0.1239 0.3365 0.133 Uiso 1 1 calc R . .
C40 C -0.1481(4) 0.0775(7) 0.3595(5) 0.063(3) Uani 1 1 d . . .
H52 H -0.1395 0.0063 0.3606 0.094 Uiso 1 1 calc R . .
H53 H -0.1804 0.0820 0.3388 0.094 Uiso 1 1 calc R . .
H54 H -0.1332 0.1041 0.4053 0.094 Uiso 1 1 calc R . .
Cl1 Cl 0.26258(8) 0.6817(2) 0.19639(11) 0.0623(6) Uani 1 1 d . . .
Cl2 Cl 0.24258(7) 0.88556(19) 0.14431(12) 0.0578(6) Uani 1 1 d . . .
Cl3 Cl 0.18847(6) 0.78989(15) 0.18735(8) 0.0371(4) Uani 1 1 d . . .
C41 C 0.2196(2) 0.7703(5) 0.1498(3) 0.0339(15) Uani 1 1 d . . .
H55 H 0.1995 0.7430 0.1036 0.041 Uiso 1 1 calc R . .

loop_
_atom_site_aniso_label
_atom_site_aniso_U_11
_atom_site_aniso_U_22
_atom_site_aniso_U_33
_atom_site_aniso_U_23
_atom_site_aniso_U_13
_atom_site_aniso_U_12
Sm1 0.01608(14) 0.01967(15) 0.01678(15) -0.00235(11) 0.01123(11) -0.00089(10)
Zn1 0.0179(3) 0.0181(3) 0.0168(3) -0.0011(2) 0.0106(2) -0.0001(2)
Zn2 0.0153(3) 0.0164(3) 0.0192(3) -0.0015(2) 0.0103(3) -0.0006(2)
C1 0.013(2) 0.020(3) 0.021(3) 0.000(2) 0.010(2) 0.003(2)
C2 0.016(2) 0.017(2) 0.016(2) -0.001(2) 0.010(2) 0.0027(19)
C3 0.015(2) 0.019(3) 0.021(3) -0.002(2) 0.010(2) -0.001(2)
C4 0.017(2) 0.025(3) 0.017(3) 0.000(2) 0.009(2) 0.003(2)
C5 0.019(3) 0.035(3) 0.016(3) -0.009(2) 0.005(2) -0.003(2)
C6 0.014(2) 0.021(3) 0.028(3) 0.000(2) 0.010(2) 0.002(2)
O1 0.023(2) 0.025(2) 0.0146(19) -0.0038(15) 0.0101(16) -0.0056(16)
O2 0.0211(19) 0.029(2) 0.0145(18) -0.0028(16) 0.0101(16) -0.0054(16)
C7 0.027(3) 0.043(4) 0.025(3) 0.006(3) 0.017(3) -0.006(3)
C8 0.017(2) 0.016(2) 0.024(3) 0.000(2) 0.012(2) 0.001(2)
N1 0.022(2) 0.019(2) 0.023(2) 0.0031(19) 0.017(2) 0.0011(18)
O3 0.026(2) 0.0205(19) 0.026(2) 0.0053(16) 0.0196(18) 0.0021(16)
C9 0.034(3) 0.019(3) 0.023(3) 0.004(2) 0.017(3) 0.008(2)
C10 0.032(3) 0.026(3) 0.020(3) 0.005(2) 0.014(3) 0.006(2)
O4 0.032(2) 0.021(2) 0.018(2) 0.0042(16) 0.0125(18) 0.0017(17)
N2 0.017(2) 0.021(2) 0.019(2) 0.0043(19) 0.0073(19) -0.0011(18)
C11 0.018(2) 0.020(3) 0.015(2) -0.004(2) 0.009(2) -0.005(2)
C12 0.014(2) 0.026(3) 0.014(2) 0.001(2) 0.009(2) 0.001(2)
C13 0.010(2) 0.026(3) 0.015(3) -0.003(2) 0.004(2) 0.000(2)
C14 0.011(2) 0.021(3) 0.019(3) -0.002(2) 0.009(2) 0.0022(19)
C15 0.013(2) 0.019(3) 0.018(3) -0.005(2) 0.006(2) 0.0008(19)
C16 0.025(3) 0.020(3) 0.021(3) -0.004(2) 0.012(2) 0.004(2)
C17 0.021(3) 0.033(3) 0.018(3) -0.003(2) 0.015(2) -0.001(2)
O5 0.023(2) 0.0202(19) 0.0189(19) -0.0025(16) 0.0150(17) -0.0022(16)
O6 0.024(2) 0.0204(19) 0.0164(19) -0.0007(15) 0.0120(17) -0.0001(15)
C18 0.020(3) 0.026(3) 0.020(3) -0.006(2) 0.011(2) -0.001(2)
N3 0.018(2) 0.017(2) 0.022(2) -0.0040(18) 0.0090(19) 0.0009(17)
O7 0.045(3) 0.0125(18) 0.036(2) -0.0035(17) 0.028(2) 0.0008(18)
C19 0.034(3) 0.020(3) 0.040(4) -0.005(3) 0.026(3) -0.002(2)
C20 0.027(3) 0.028(3) 0.035(3) 0.004(3) 0.021(3) 0.008(2)
O8 0.034(2) 0.020(2) 0.034(2) 0.0052(17) 0.024(2) 0.0077(17)
N4 0.016(2) 0.015(2) 0.022(2) 0.0008(18) 0.0100(19) 0.0022(17)
C21 0.018(3) 0.025(3) 0.019(3) 0.004(2) 0.009(2) -0.005(2)
C22 0.016(2) 0.024(3) 0.016(3) 0.001(2) 0.008(2) 0.000(2)
C23 0.018(3) 0.024(3) 0.019(3) -0.005(2) 0.012(2) -0.005(2)
C24 0.015(2) 0.024(3) 0.017(3) -0.004(2) 0.008(2) -0.003(2)
C25 0.022(3) 0.029(3) 0.017(3) -0.003(2) 0.012(2) 0.004(2)
C26 0.017(3) 0.037(3) 0.022(3) -0.001(2) 0.013(2) -0.001(2)
C27 0.015(3) 0.032(3) 0.021(3) 0.003(2) 0.009(2) 0.000(2)
O9 0.029(2) 0.0207(19) 0.033(2) -0.0073(17) 0.0253(19) -0.0058(17)
O10 0.028(2) 0.0182(19) 0.028(2) -0.0049(16) 0.0216(19) -0.0032(16)
C28 0.026(3) 0.026(3) 0.029(3) -0.003(2) 0.019(3) 0.001(2)
O11 0.026(2) 0.027(2) 0.036(2) 0.0053(19) 0.022(2) 0.0059(17)
O12 0.032(2) 0.032(2) 0.041(3) 0.009(2) 0.030(2) 0.0079(19)
C29 0.035(4) 0.028(3) 0.056(4) 0.009(3) 0.037(4) 0.011(3)
C30 0.082(7) 0.065(6) 0.142(10) 0.063(7) 0.094(8) 0.052(6)
O13 0.0173(19) 0.0205(19) 0.027(2) -0.0022(16) 0.0141(17) -0.0035(15)
O14 0.0160(18) 0.021(2) 0.023(2) -0.0009(16) 0.0092(16) -0.0014(15)
C31 0.013(2) 0.023(3) 0.020(3) -0.002(2) 0.011(2) 0.000(2)
C32 0.021(3) 0.028(3) 0.046(4) -0.002(3) 0.016(3) -0.006(2)
O15 0.0142(18) 0.026(2) 0.033(2) -0.0040(18) 0.0107(17) -0.0006(16)
O16 0.018(5) 0.028(8) 0.018(7) -0.006(5) 0.010(5) 0.000(6)
C33 0.011(4) 0.017(5) 0.014(4) 0.001(4) 0.007(4) 0.002(3)
C34 0.016(5) 0.027(6) 0.030(6) -0.004(5) 0.000(4) 0.007(4)
O17 0.029(6) 0.048(8) 0.048(8) -0.002(6) 0.010(6) -0.004(5)
C35 0.013(6) 0.041(9) 0.041(9) -0.020(7) 0.007(6) -0.004(6)
C36 0.012(7) 0.057(11) 0.051(11) -0.014(9) -0.004(7) -0.003(7)
O18 0.025(9) 0.038(13) 0.029(13) -0.007(8) 0.011(9) -0.015(9)
C37 0.055(11) 0.045(10) 0.032(9) -0.022(8) 0.018(8) 0.003(8)
O19 0.056(7) 0.049(7) 0.082(10) 0.015(7) 0.027(7) 0.004(6)
C38 0.11(2) 0.065(11) 0.036(13) -0.007(8) -0.013(12) 0.014(13)
O20 0.160(14) 0.31(2) 0.172(14) -0.137(16) 0.111(13) -0.130(15)
C39 0.16(3) 0.26(3) 0.25(3) -0.07(3) 0.14(3) -0.02(2)
O21 0.131(7) 0.060(5) 0.077(5) 0.006(4) 0.057(5) -0.022(5)
C40 0.088(8) 0.060(6) 0.058(6) 0.005(4) 0.051(6) -0.003(5)
Cl1 0.0639(14) 0.0769(16) 0.0511(12) 0.0199(11) 0.0337(11) 0.0365(12)
Cl2 0.0466(11) 0.0664(14) 0.0588(13) 0.0046(11) 0.0266(10) -0.0169(10)
Cl3 0.0340(8) 0.0516(10) 0.0290(8) 0.0002(7) 0.0187(7) 0.0017(7)
C41 0.034(3) 0.041(4) 0.030(3) -0.002(3) 0.019(3) 0.003(3)

loop_
_atom_type_symbol
_atom_type_description
_atom_type_scat_dispersion_real
_atom_type_scat_dispersion_imag
_atom_type_scat_source
C C 0.0033 0.0016 'International Tables Vol C Tables 4.2.6.8 and 6.1.1.4'
H H 0.0000 0.0000 'International Tables Vol C Tables 4.2.6.8 and 6.1.1.4'
N N 0.0061 0.0033 'International Tables Vol C Tables 4.2.6.8 and 6.1.1.4'
O O 0.0106 0.0060 'International Tables Vol C Tables 4.2.6.8 and 6.1.1.4'
Zn Zn 0.2839 1.4301 'International Tables Vol C Tables 4.2.6.8 and 6.1.1.4'
Sm Sm -0.1638 3.4418 'International Tables Vol C Tables 4.2.6.8 and 6.1.1.4'
Cl Cl 0.1484 0.1585 'International Tables Vol C Tables 4.2.6.8 and 6.1.1.4'

loop_
_geom_angle_atom_site_label_1
_geom_angle_atom_site_label_2
_geom_angle_atom_site_label_3
_geom_angle
O6 Sm1 O5 64.96(13)
O6 Sm1 O9 72.90(14)
O5 Sm1 O9 137.46(13)
O6 Sm1 O12 126.97(15)
O5 Sm1 O12 77.48(14)
O9 Sm1 O12 127.65(14)
O6 Sm1 O1 117.29(13)
O5 Sm1 O1 64.07(13)
O9 Sm1 O1 148.45(14)
O12 Sm1 O1 72.32(15)
O6 Sm1 O13 70.10(13)
O5 Sm1 O13 95.94(13)
O9 Sm1 O13 74.34(14)
O12 Sm1 O13 153.17(14)
O1 Sm1 O13 81.38(14)
O6 Sm1 O16 68.7(5)
O5 Sm1 O16 91.0(4)
O9 Sm1 O16 67.9(4)
O12 Sm1 O16 76.2(4)
O1 Sm1 O16 143.2(3)
O13 Sm1 O16 130.3(4)
O6 Sm1 O10 130.01(13)
O5 Sm1 O10 148.70(13)
O9 Sm1 O10 62.38(13)
O12 Sm1 O10 72.25(13)
O1 Sm1 O10 112.52(13)
O13 Sm1 O10 114.72(14)
O16 Sm1 O10 74.5(5)
O6 Sm1 O2 139.41(13)
O5 Sm1 O2 123.87(13)
O9 Sm1 O2 92.02(13)
O12 Sm1 O2 92.32(15)
O1 Sm1 O2 60.29(12)
O13 Sm1 O2 69.56(13)
O16 Sm1 O2 140.4(5)
O10 Sm1 O2 65.98(13)
O6 Sm1 Zn2 35.09(9)
O5 Sm1 Zn2 100.00(9)
O9 Sm1 Zn2 37.89(9)
O12 Sm1 Zn2 140.61(11)
O1 Sm1 Zn2 142.33(10)
O13 Sm1 Zn2 65.88(9)
O16 Sm1 Zn2 64.4(4)
O10 Sm1 Zn2 98.32(8)
O2 Sm1 Zn2 119.31(9)
O6 Sm1 Zn1 97.26(10)
O5 Sm1 Zn1 33.24(9)
O9 Sm1 Zn1 169.97(9)
O12 Sm1 Zn1 59.79(10)
O1 Sm1 Zn1 35.04(9)
O13 Sm1 Zn1 100.77(9)
O16 Sm1 Zn1 110.9(4)
O10 Sm1 Zn1 127.42(9)
O2 Sm1 Zn1 94.43(9)
Zn2 Sm1 Zn1 132.18(3)
O5 Zn1 O11 103.08(17)
O5 Zn1 O1 79.19(16)
O11 Zn1 O1 100.52(17)
O5 Zn1 N1 144.77(17)
O11 Zn1 N1 111.29(18)
O1 Zn1 N1 87.05(17)
O5 Zn1 N2 85.08(17)
O11 Zn1 N2 104.79(18)
O1 Zn1 N2 152.63(18)
N1 Zn1 N2 93.26(18)
O5 Zn1 Sm1 41.50(11)
O11 Zn1 Sm1 88.83(12)
O1 Zn1 Sm1 43.29(11)
N1 Zn1 Sm1 129.84(13)
N2 Zn1 Sm1 126.52(13)
O6 Zn2 O14 88.53(16)
O6 Zn2 O15 85.83(16)
O14 Zn2 O15 172.43(16)
O6 Zn2 O9 85.64(16)
O14 Zn2 O9 86.69(16)
O15 Zn2 O9 87.85(16)
O6 Zn2 N4 168.39(16)
O14 Zn2 N4 92.44(16)
O15 Zn2 N4 92.08(17)
O9 Zn2 N4 82.87(17)
O6 Zn2 N3 83.69(17)
O14 Zn2 N3 90.42(16)
O15 Zn2 N3 93.96(17)
O9 Zn2 N3 169.01(17)
N4 Zn2 N3 107.86(18)
O6 Zn2 Sm1 42.02(11)
O14 Zn2 Sm1 84.57(11)
O15 Zn2 Sm1 87.86(11)
O9 Zn2 Sm1 43.71(11)
N4 Zn2 Sm1 126.56(12)
N3 Zn2 Sm1 125.46(13)
C6 C1 C2 119.5(5)
C6 C1 C8 117.4(5)
C2 C1 C8 123.0(5)
O1 C2 C3 118.4(5)
O1 C2 C1 123.8(5)
C3 C2 C1 117.6(5)
C4 C3 O2 125.5(5)
C4 C3 C2 121.9(5)
O2 C3 C2 112.6(5)
C3 C4 C5 119.7(5)
C6 C5 C4 120.3(5)
C5 C6 C1 120.9(5)
C2 O1 Zn1 128.2(3)
C2 O1 Sm1 128.7(3)
Zn1 O1 Sm1 101.67(15)
C3 O2 C7 115.5(4)
C3 O2 Sm1 119.9(3)
C7 O2 Sm1 120.8(4)
N1 C8 C1 125.0(5)
C8 N1 O3 109.9(4)
C8 N1 Zn1 128.0(4)
O3 N1 Zn1 119.5(3)
N1 O3 C9 111.0(4)
O3 C9 C10 115.1(5)
O4 C10 C9 112.0(5)
N2 O4 C10 110.9(4)
C11 N2 O4 110.4(4)
C11 N2 Zn1 126.4(4)
O4 N2 Zn1 122.8(3)
N2 C11 C12 124.4(5)
C13 C12 C17 118.1(5)
C13 C12 C11 123.4(5)
C17 C12 C11 118.5(5)
O5 C13 C12 123.9(5)
O5 C13 C14 115.4(5)
C12 C13 C14 120.7(5)
O6 C14 C15 124.6(5)
O6 C14 C13 115.5(5)
C15 C14 C13 119.9(5)
C14 C15 C16 119.3(5)
C14 C15 C18 123.4(5)
C16 C15 C18 117.3(5)
C17 C16 C15 120.9(5)
C16 C17 C12 121.1(5)
C13 O5 Zn1 128.2(4)
C13 O5 Sm1 120.4(3)
Zn1 O5 Sm1 105.26(16)
C14 O6 Zn2 134.3(3)
C14 O6 Sm1 121.9(3)
Zn2 O6 Sm1 102.89(16)
N3 C18 C15 127.2(5)
C18 N3 O7 108.7(5)
C18 N3 Zn2 126.4(4)
O7 N3 Zn2 124.8(3)
N3 O7 C19 110.8(4)
O7 C19 C20 111.9(5)
O8 C20 C19 110.8(5)
N4 O8 C20 109.7(4)
C21 N4 O8 109.4(4)
C21 N4 Zn2 124.2(4)
O8 N4 Zn2 126.0(3)
N4 C21 C22 126.2(5)
C23 C22 C27 119.6(5)
C23 C22 C21 123.9(5)
C27 C22 C21 116.2(5)
O9 C23 C22 123.3(5)
O9 C23 C24 119.4(5)
C22 C23 C24 117.2(5)
C25 C24 O10 125.1(5)
C25 C24 C23 122.4(5)
O10 C24 C23 112.4(5)
C24 C25 C26 119.6(5)
C27 C26 C25 119.6(5)
C26 C27 C22 121.5(5)
C23 O9 Zn2 123.9(3)
C23 O9 Sm1 123.4(4)
Zn2 O9 Sm1 98.40(16)
C24 O10 C28 116.7(4)
C24 O10 Sm1 117.7(3)
C28 O10 Sm1 125.4(3)
C29 O11 Zn1 120.9(4)
C29 O12 Sm1 143.7(4)
O12 C29 O11 126.0(6)
O12 C29 C30 118.0(6)
O11 C29 C30 116.0(6)
C31 O13 Sm1 136.0(3)
C31 O14 Zn2 126.4(4)
O14 C31 O13 125.7(5)
O14 C31 C32 116.6(5)
O13 C31 C32 117.7(5)
C33 O15 C35 101.0(8)
C33 O15 Zn2 121.7(5)
C35 O15 Zn2 134.8(8)
C33 O16 Sm1 136.8(13)
O16 C33 O15 127.9(11)
O16 C33 C34 118.8(12)
O15 C33 C34 113.3(8)
O17 C35 O15 123.9(13)
O17 C35 C36 120.3(14)
O15 C35 C36 115.7(14)
Cl3 C41 Cl2 110.2(4)
Cl3 C41 Cl1 110.3(4)
Cl2 C41 Cl1 109.7(4)

loop_
_geom_bond_atom_site_label_1
_geom_bond_atom_site_label_2
_geom_bond_distance
Sm1 O6 2.360(4)
Sm1 O5 2.398(4)
Sm1 O9 2.401(4)
Sm1 O12 2.429(4)
Sm1 O1 2.444(4)
Sm1 O13 2.459(4)
Sm1 O16 2.50(2)
Sm1 O10 2.601(4)
Sm1 O2 2.679(4)
Sm1 Zn2 3.4370(16)
Sm1 Zn1 3.4910(12)
Zn1 O5 1.983(4)
Zn1 O11 1.985(4)
Zn1 O1 2.047(4)
Zn1 N1 2.065(5)
Zn1 N2 2.132(5)
Zn2 O6 2.027(4)
Zn2 O14 2.068(4)
Zn2 O15 2.094(4)
Zn2 O9 2.134(4)
Zn2 N4 2.164(5)
Zn2 N3 2.241(5)
C1 C6 1.412(8)
C1 C2 1.419(7)
C1 C8 1.448(8)
C2 O1 1.315(6)
C2 C3 1.417(8)
C3 C4 1.371(8)
C3 O2 1.390(6)
C4 C5 1.401(8)
C5 C6 1.371(8)
O2 C7 1.437(7)
C8 N1 1.292(7)
N1 O3 1.430(6)
O3 C9 1.436(7)
C9 C10 1.529(9)
C10 O4 1.427(7)
O4 N2 1.425(6)
N2 C11 1.273(7)
C11 C12 1.447(8)
C12 C13 1.403(8)
C12 C17 1.425(8)
C13 O5 1.329(7)
C13 C14 1.418(8)
C14 O6 1.320(7)
C14 C15 1.398(7)
C15 C16 1.411(8)
C15 C18 1.452(8)
C16 C17 1.369(8)
C18 N3 1.272(8)
N3 O7 1.422(6)
O7 C19 1.438(8)
C19 C20 1.523(10)
C20 O8 1.436(7)
O8 N4 1.421(6)
N4 C21 1.283(7)
C21 C22 1.449(8)
C22 C23 1.405(8)
C22 C27 1.418(8)
C23 O9 1.319(7)
C23 C24 1.415(8)
C24 C25 1.381(8)
C24 O10 1.386(7)
C25 C26 1.392(9)
C26 C27 1.371(8)
O10 C28 1.438(7)
O11 C29 1.257(7)
O12 C29 1.253(8)
C29 C30 1.529(9)
O13 C31 1.269(7)
O14 C31 1.260(7)
C31 C32 1.509(8)
O15 C33 1.281(10)
O15 C35 1.319(15)
O16 C33 1.27(2)
C33 C34 1.497(13)
O17 C35 1.23(2)
C35 C36 1.54(2)
O18 C37 1.51(3)
O19 C38 1.44(2)
O20 C39 1.31(3)
O21 C40 1.403(11)
Cl1 C41 1.766(7)
Cl2 C41 1.758(8)
Cl3 C41 1.755(7)

loop_
_geom_torsion_atom_site_label_1
_geom_torsion_atom_site_label_2
_geom_torsion_atom_site_label_3
_geom_torsion_atom_site_label_4
_geom_torsion
O6 Sm1 Zn1 O5 13.33(19)
O9 Sm1 Zn1 O5 24.5(6)
O12 Sm1 Zn1 O5 -115.5(2)
O1 Sm1 Zn1 O5 141.9(2)
O13 Sm1 Zn1 O5 84.36(19)
O16 Sm1 Zn1 O5 -56.6(5)
O10 Sm1 Zn1 O5 -142.7(2)
O2 Sm1 Zn1 O5 154.38(19)
Zn2 Sm1 Zn1 O5 17.26(17)
O6 Sm1 Zn1 O11 124.71(17)
O5 Sm1 Zn1 O11 111.4(2)
O9 Sm1 Zn1 O11 135.9(6)
O12 Sm1 Zn1 O11 -4.14(19)
O1 Sm1 Zn1 O11 -106.7(2)
O13 Sm1 Zn1 O11 -164.26(16)
O16 Sm1 Zn1 O11 54.7(5)
O10 Sm1 Zn1 O11 -31.29(18)
O2 Sm1 Zn1 O11 -94.24(16)
Zn2 Sm1 Zn1 O11 128.64(13)
O6 Sm1 Zn1 O1 -128.55(19)
O5 Sm1 Zn1 O1 -141.9(2)
O9 Sm1 Zn1 O1 -117.4(6)
O12 Sm1 Zn1 O1 102.6(2)
O13 Sm1 Zn1 O1 -57.52(19)
O16 Sm1 Zn1 O1 161.5(5)
O10 Sm1 Zn1 O1 75.4(2)
O2 Sm1 Zn1 O1 12.50(19)
Zn2 Sm1 Zn1 O1 -124.62(17)
O6 Sm1 Zn1 N1 -118.16(19)
O5 Sm1 Zn1 N1 -131.5(2)
O9 Sm1 Zn1 N1 -107.0(6)
O12 Sm1 Zn1 N1 113.0(2)
O1 Sm1 Zn1 N1 10.4(2)
O13 Sm1 Zn1 N1 -47.13(19)
O16 Sm1 Zn1 N1 171.9(5)
O10 Sm1 Zn1 N1 85.8(2)
O2 Sm1 Zn1 N1 22.89(19)
Zn2 Sm1 Zn1 N1 -114.24(17)
O6 Sm1 Zn1 N2 17.09(19)
O5 Sm1 Zn1 N2 3.8(2)
O9 Sm1 Zn1 N2 28.3(6)
O12 Sm1 Zn1 N2 -111.8(2)
O1 Sm1 Zn1 N2 145.6(2)
O13 Sm1 Zn1 N2 88.12(18)
O16 Sm1 Zn1 N2 -52.9(5)
O10 Sm1 Zn1 N2 -138.9(2)
O2 Sm1 Zn1 N2 158.14(18)
Zn2 Sm1 Zn1 N2 21.02(16)
O5 Sm1 Zn2 O6 2.72(19)
O9 Sm1 Zn2 O6 175.3(2)
O12 Sm1 Zn2 O6 85.1(2)
O1 Sm1 Zn2 O6 -57.4(2)
O13 Sm1 Zn2 O6 -89.3(2)
O16 Sm1 Zn2 O6 89.0(5)
O10 Sm1 Zn2 O6 157.23(19)
O2 Sm1 Zn2 O6 -135.71(19)
Zn1 Sm1 Zn2 O6 -6.78(17)
O6 Sm1 Zn2 O14 93.8(2)
O5 Sm1 Zn2 O14 96.56(15)
O9 Sm1 Zn2 O14 -90.9(2)
O12 Sm1 Zn2 O14 178.97(19)
O1 Sm1 Zn2 O14 36.42(18)
O13 Sm1 Zn2 O14 4.49(15)
O16 Sm1 Zn2 O14 -177.2(5)
O10 Sm1 Zn2 O14 -108.93(15)
O2 Sm1 Zn2 O14 -41.87(15)
Zn1 Sm1 Zn2 O14 87.06(12)
O6 Sm1 Zn2 O15 -86.1(2)
O5 Sm1 Zn2 O15 -83.42(15)
O9 Sm1 Zn2 O15 89.1(2)
O12 Sm1 Zn2 O15 -1.0(2)
O1 Sm1 Zn2 O15 -143.56(19)
O13 Sm1 Zn2 O15 -175.49(16)
O16 Sm1 Zn2 O15 2.8(5)
O10 Sm1 Zn2 O15 71.09(16)
O2 Sm1 Zn2 O15 138.15(15)
Zn1 Sm1 Zn2 O15 -92.93(12)
O6 Sm1 Zn2 O9 -175.3(2)
O5 Sm1 Zn2 O9 -172.55(19)
O12 Sm1 Zn2 O9 -90.1(2)
O1 Sm1 Zn2 O9 127.3(2)
O13 Sm1 Zn2 O9 95.4(2)
O16 Sm1 Zn2 O9 -86.3(5)
O10 Sm1 Zn2 O9 -18.04(19)
O2 Sm1 Zn2 O9 49.03(19)
Zn1 Sm1 Zn2 O9 177.95(17)
O6 Sm1 Zn2 N4 -177.2(2)
O5 Sm1 Zn2 N4 -174.43(18)
O9 Sm1 Zn2 N4 -1.9(2)
O12 Sm1 Zn2 N4 -92.0(2)
O1 Sm1 Zn2 N4 125.4(2)
O13 Sm1 Zn2 N4 93.50(18)
O16 Sm1 Zn2 N4 -88.2(5)
O10 Sm1 Zn2 N4 -19.92(18)
O2 Sm1 Zn2 N4 47.14(18)
Zn1 Sm1 Zn2 N4 176.07(15)
O6 Sm1 Zn2 N3 7.2(2)
O5 Sm1 Zn2 N3 9.92(18)
O9 Sm1 Zn2 N3 -177.5(2)
O12 Sm1 Zn2 N3 92.3(2)
O1 Sm1 Zn2 N3 -50.2(2)
O13 Sm1 Zn2 N3 -82.15(18)
O16 Sm1 Zn2 N3 96.2(5)
O10 Sm1 Zn2 N3 164.43(18)
O2 Sm1 Zn2 N3 -128.51(18)
Zn1 Sm1 Zn2 N3 0.42(15)
C6 C1 C2 O1 -176.8(5)
C8 C1 C2 O1 -0.6(8)
C6 C1 C2 C3 -1.0(7)
C8 C1 C2 C3 175.2(5)
O1 C2 C3 C4 179.1(5)
C1 C2 C3 C4 3.1(8)
O1 C2 C3 O2 -1.0(7)
C1 C2 C3 O2 -177.1(4)
O2 C3 C4 C5 177.3(5)
C2 C3 C4 C5 -2.9(8)
C3 C4 C5 C6 0.5(9)
C4 C5 C6 C1 1.5(9)
C2 C1 C6 C5 -1.2(8)
C8 C1 C6 C5 -177.6(5)
C3 C2 O1 Zn1 162.9(4)
C1 C2 O1 Zn1 -21.3(7)
C3 C2 O1 Sm1 -0.8(7)
C1 C2 O1 Sm1 175.0(4)
O5 Zn1 O1 C2 168.3(4)
O11 Zn1 O1 C2 -90.2(4)
N1 Zn1 O1 C2 20.9(4)
N2 Zn1 O1 C2 112.3(5)
Sm1 Zn1 O1 C2 -167.1(5)
O5 Zn1 O1 Sm1 -24.61(15)
O11 Zn1 O1 Sm1 76.85(18)
N1 Zn1 O1 Sm1 -172.03(18)
N2 Zn1 O1 Sm1 -80.6(4)
O6 Sm1 O1 C2 -132.2(4)
O5 Sm1 O1 C2 -170.9(5)
O9 Sm1 O1 C2 -30.2(6)
O12 Sm1 O1 C2 104.7(4)
O13 Sm1 O1 C2 -70.0(4)
O16 Sm1 O1 C2 137.3(9)
O10 Sm1 O1 C2 43.3(5)
O2 Sm1 O1 C2 1.4(4)
Zn2 Sm1 O1 C2 -99.2(4)
Zn1 Sm1 O1 C2 167.0(5)
O6 Sm1 O1 Zn1 60.8(2)
O5 Sm1 O1 Zn1 22.10(14)
O9 Sm1 O1 Zn1 162.81(18)
O12 Sm1 O1 Zn1 -62.27(17)
O13 Sm1 O1 Zn1 123.05(17)
O16 Sm1 O1 Zn1 -29.7(8)
O10 Sm1 O1 Zn1 -123.68(16)
O2 Sm1 O1 Zn1 -165.6(2)
Zn2 Sm1 O1 Zn1 93.83(18)
C4 C3 O2 C7 -19.8(8)
C2 C3 O2 C7 160.4(5)
C4 C3 O2 Sm1 -178.0(4)
C2 C3 O2 Sm1 2.2(6)
O6 Sm1 O2 C3 96.5(4)
O5 Sm1 O2 C3 6.5(4)
O9 Sm1 O2 C3 162.3(4)
O12 Sm1 O2 C3 -69.9(4)
O1 Sm1 O2 C3 -1.8(3)
O13 Sm1 O2 C3 89.8(4)
O16 Sm1 O2 C3 -141.0(6)
O10 Sm1 O2 C3 -139.3(4)
Zn2 Sm1 O2 C3 134.6(3)
Zn1 Sm1 O2 C3 -10.0(4)
O6 Sm1 O2 C7 -60.5(5)
O5 Sm1 O2 C7 -150.5(4)
O9 Sm1 O2 C7 5.2(4)
O12 Sm1 O2 C7 133.0(4)
O1 Sm1 O2 C7 -158.9(4)
O13 Sm1 O2 C7 -67.2(4)
O16 Sm1 O2 C7 62.0(7)
O10 Sm1 O2 C7 63.7(4)
Zn2 Sm1 O2 C7 -22.4(4)
Zn1 Sm1 O2 C7 -167.1(4)
C6 C1 C8 N1 -165.7(5)
C2 C1 C8 N1 18.0(8)
C1 C8 N1 O3 -173.2(5)
C1 C8 N1 Zn1 -11.7(8)
O5 Zn1 N1 C8 -71.1(6)
O11 Zn1 N1 C8 95.5(5)
O1 Zn1 N1 C8 -4.6(5)
N2 Zn1 N1 C8 -157.2(5)
Sm1 Zn1 N1 C8 -11.7(5)
O5 Zn1 N1 O3 88.8(4)
O11 Zn1 N1 O3 -104.5(4)
O1 Zn1 N1 O3 155.3(4)
N2 Zn1 N1 O3 2.7(4)
Sm1 Zn1 N1 O3 148.2(3)
C8 N1 O3 C9 -122.6(5)
Zn1 N1 O3 C9 74.1(5)
N1 O3 C9 C10 -61.2(6)
O3 C9 C10 O4 -52.4(7)
C9 C10 O4 N2 88.6(5)
C10 O4 N2 C11 -174.7(5)
C10 O4 N2 Zn1 -1.8(6)
O5 Zn1 N2 C11 -25.0(5)
O11 Zn1 N2 C11 -127.2(5)
O1 Zn1 N2 C11 29.9(7)
N1 Zn1 N2 C11 119.7(5)
Sm1 Zn1 N2 C11 -27.5(5)
O5 Zn1 N2 O4 163.4(4)
O11 Zn1 N2 O4 61.1(4)
O1 Zn1 N2 O4 -141.8(4)
N1 Zn1 N2 O4 -51.9(4)
Sm1 Zn1 N2 O4 160.9(3)
O4 N2 C11 C12 -176.4(5)
Zn1 N2 C11 C12 11.0(8)
N2 C11 C12 C13 9.3(9)
N2 C11 C12 C17 -173.4(5)
C17 C12 C13 O5 178.8(5)
C11 C12 C13 O5 -3.9(8)
C17 C12 C13 C14 -1.7(8)
C11 C12 C13 C14 175.6(5)
O5 C13 C14 O6 2.3(7)
C12 C13 C14 O6 -177.2(5)
O5 C13 C14 C15 180.0(5)
C12 C13 C14 C15 0.5(8)
O6 C14 C15 C16 178.6(5)
C13 C14 C15 C16 1.2(8)
O6 C14 C15 C18 1.8(8)
C13 C14 C15 C18 -175.6(5)
C14 C15 C16 C17 -1.6(8)
C18 C15 C16 C17 175.4(5)
C15 C16 C17 C12 0.3(9)
C13 C12 C17 C16 1.3(8)
C11 C12 C17 C16 -176.1(5)
C12 C13 O5 Zn1 -23.5(7)
C14 C13 O5 Zn1 157.0(4)
C12 C13 O5 Sm1 -171.8(4)
C14 C13 O5 Sm1 8.7(6)
O11 Zn1 O5 C13 135.1(4)
O1 Zn1 O5 C13 -126.5(4)
N1 Zn1 O5 C13 -57.7(5)
N2 Zn1 O5 C13 31.0(4)
Sm1 Zn1 O5 C13 -152.0(5)
O11 Zn1 O5 Sm1 -72.90(19)
O1 Zn1 O5 Sm1 25.53(16)
N1 Zn1 O5 Sm1 94.3(3)
N2 Zn1 O5 Sm1 -176.97(19)
O6 Sm1 O5 C13 -10.7(3)
O9 Sm1 O5 C13 -19.2(5)
O12 Sm1 O5 C13 -152.3(4)
O1 Sm1 O5 C13 131.5(4)
O13 Sm1 O5 C13 54.1(4)
O16 Sm1 O5 C13 -76.6(5)
O10 Sm1 O5 C13 -137.3(4)
O2 Sm1 O5 C13 123.4(4)
Zn2 Sm1 O5 C13 -12.4(4)
Zn1 Sm1 O5 C13 154.7(5)
O6 Sm1 O5 Zn1 -165.4(2)
O9 Sm1 O5 Zn1 -173.87(16)
O12 Sm1 O5 Zn1 53.02(18)
O1 Sm1 O5 Zn1 -23.21(15)
O13 Sm1 O5 Zn1 -100.61(17)
O16 Sm1 O5 Zn1 128.7(4)
O10 Sm1 O5 Zn1 67.9(3)
O2 Sm1 O5 Zn1 -31.3(2)
Zn2 Sm1 O5 Zn1 -167.10(13)
C15 C14 O6 Zn2 2.5(8)
C13 C14 O6 Zn2 180.0(4)
C15 C14 O6 Sm1 169.8(4)
C13 C14 O6 Sm1 -12.7(6)
O14 Zn2 O6 C14 85.5(5)
O15 Zn2 O6 C14 -99.6(5)
O9 Zn2 O6 C14 172.3(5)
N4 Zn2 O6 C14 -180(29)
N3 Zn2 O6 C14 -5.1(5)
Sm1 Zn2 O6 C14 169.0(6)
O14 Zn2 O6 Sm1 -83.52(17)
O15 Zn2 O6 Sm1 91.44(17)
O9 Zn2 O6 Sm1 3.28(16)
N4 Zn2 O6 Sm1 11.4(9)
N3 Zn2 O6 Sm1 -174.10(18)
O5 Sm1 O6 C14 12.2(4)
O9 Sm1 O6 C14 -173.8(4)
O12 Sm1 O6 C14 61.6(4)
O1 Sm1 O6 C14 -26.1(4)
O13 Sm1 O6 C14 -94.7(4)
O16 Sm1 O6 C14 113.9(5)
O10 Sm1 O6 C14 159.3(3)
O2 Sm1 O6 C14 -101.4(4)
Zn2 Sm1 O6 C14 -170.7(5)
Zn1 Sm1 O6 C14 4.2(4)
O5 Sm1 O6 Zn2 -177.0(2)
O9 Sm1 O6 Zn2 -3.04(15)
O12 Sm1 O6 Zn2 -127.68(17)
O1 Sm1 O6 Zn2 144.59(15)
O13 Sm1 O6 Zn2 76.06(17)
O16 Sm1 O6 Zn2 -75.4(4)
O10 Sm1 O6 Zn2 -30.0(2)
O2 Sm1 O6 Zn2 69.4(2)
Zn1 Sm1 O6 Zn2 174.94(13)
C14 C15 C18 N3 0.1(9)
C16 C15 C18 N3 -176.8(6)
C15 C18 N3 O7 177.9(5)
C15 C18 N3 Zn2 -5.2(9)
O6 Zn2 N3 C18 6.2(5)
O14 Zn2 N3 C18 -82.2(5)
O15 Zn2 N3 C18 91.6(5)
O9 Zn2 N3 C18 -7.6(12)
N4 Zn2 N3 C18 -174.9(5)
Sm1 Zn2 N3 C18 1.4(5)
O6 Zn2 N3 O7 -177.3(4)
O14 Zn2 N3 O7 94.2(4)
O15 Zn2 N3 O7 -92.0(4)
O9 Zn2 N3 O7 168.9(7)
N4 Zn2 N3 O7 1.5(4)
Sm1 Zn2 N3 O7 177.8(3)
C18 N3 O7 C19 -171.4(5)
Zn2 N3 O7 C19 11.6(6)
N3 O7 C19 C20 -73.6(6)
O7 C19 C20 O8 140.7(5)
C19 C20 O8 N4 -72.9(6)
C20 O8 N4 C21 173.7(5)
C20 O8 N4 Zn2 0.8(6)
O6 Zn2 N4 C21 23.2(11)
O14 Zn2 N4 C21 117.8(5)
O15 Zn2 N4 C21 -56.2(5)
O9 Zn2 N4 C21 31.4(5)
N3 Zn2 N4 C21 -151.0(4)
Sm1 Zn2 N4 C21 32.7(5)
O6 Zn2 N4 O8 -164.9(7)
O14 Zn2 N4 O8 -70.3(4)
O15 Zn2 N4 O8 115.8(4)
O9 Zn2 N4 O8 -156.6(4)
N3 Zn2 N4 O8 20.9(4)
Sm1 Zn2 N4 O8 -155.3(3)
O8 N4 C21 C22 174.8(5)
Zn2 N4 C21 C22 -12.1(8)
N4 C21 C22 C23 -15.1(9)
N4 C21 C22 C27 171.3(5)
C27 C22 C23 O9 178.0(5)
C21 C22 C23 O9 4.6(9)
C27 C22 C23 C24 0.8(8)
C21 C22 C23 C24 -172.6(5)
O9 C23 C24 C25 -179.1(5)
C22 C23 C24 C25 -1.8(8)
O9 C23 C24 O10 2.5(7)
C22 C23 C24 O10 179.9(5)
O10 C24 C25 C26 179.1(5)
C23 C24 C25 C26 0.9(8)
C24 C25 C26 C27 1.0(8)
C25 C26 C27 C22 -2.0(9)
C23 C22 C27 C26 1.1(8)
C21 C22 C27 C26 175.0(5)
C22 C23 O9 Zn2 31.6(8)
C24 C23 O9 Zn2 -151.3(4)
C22 C23 O9 Sm1 162.5(4)
C24 C23 O9 Sm1 -20.4(7)
O6 Zn2 O9 C23 137.2(5)
O14 Zn2 O9 C23 -134.0(5)
O15 Zn2 O9 C23 51.2(5)
N4 Zn2 O9 C23 -41.2(4)
N3 Zn2 O9 C23 151.0(8)
Sm1 Zn2 O9 C23 140.4(5)
O6 Zn2 O9 Sm1 -3.18(15)
O14 Zn2 O9 Sm1 85.60(16)
O15 Zn2 O9 Sm1 -89.16(17)
N4 Zn2 O9 Sm1 178.47(18)
N3 Zn2 O9 Sm1 10.6(10)
O6 Sm1 O9 C23 -137.8(4)
O5 Sm1 O9 C23 -129.7(4)
O12 Sm1 O9 C23 -13.9(5)
O1 Sm1 O9 C23 107.6(4)
O13 Sm1 O9 C23 148.7(4)
O16 Sm1 O9 C23 -64.3(6)
O10 Sm1 O9 C23 19.1(4)
O2 Sm1 O9 C23 80.6(4)
Zn2 Sm1 O9 C23 -140.6(5)
Zn1 Sm1 O9 C23 -149.4(5)
O6 Sm1 O9 Zn2 2.85(14)
O5 Sm1 O9 Zn2 10.9(3)
O12 Sm1 O9 Zn2 126.72(17)
O1 Sm1 O9 Zn2 -111.7(2)
O13 Sm1 O9 Zn2 -70.68(16)
O16 Sm1 O9 Zn2 76.3(5)
O10 Sm1 O9 Zn2 159.8(2)
O2 Sm1 O9 Zn2 -138.79(16)
Zn1 Sm1 O9 Zn2 -8.7(7)
C25 C24 O10 C28 11.0(8)
C23 C24 O10 C28 -170.7(5)
C25 C24 O10 Sm1 -164.4(4)
C23 C24 O10 Sm1 13.9(6)
O6 Sm1 O10 C24 12.5(4)
O5 Sm1 O10 C24 121.0(4)
O9 Sm1 O10 C24 -16.8(3)
O12 Sm1 O10 C24 136.3(4)
O1 Sm1 O10 C24 -162.3(3)
O13 Sm1 O10 C24 -71.6(4)
O16 Sm1 O10 C24 56.1(5)
O2 Sm1 O10 C24 -122.8(4)
Zn2 Sm1 O10 C24 -4.4(4)
Zn1 Sm1 O10 C24 160.7(3)
O6 Sm1 O10 C28 -162.5(4)
O5 Sm1 O10 C28 -54.0(5)
O9 Sm1 O10 C28 168.3(5)
O12 Sm1 O10 C28 -38.7(4)
O1 Sm1 O10 C28 22.8(5)
O13 Sm1 O10 C28 113.4(4)
O16 Sm1 O10 C28 -118.9(5)
O2 Sm1 O10 C28 62.2(4)
Zn2 Sm1 O10 C28 -179.3(4)
Zn1 Sm1 O10 C28 -14.2(5)
O5 Zn1 O11 C29 42.1(6)
O1 Zn1 O11 C29 -39.1(6)
N1 Zn1 O11 C29 -130.1(5)
N2 Zn1 O11 C29 130.4(5)
Sm1 Zn1 O11 C29 2.8(5)
O6 Sm1 O12 C29 -64.6(8)
O5 Sm1 O12 C29 -19.8(8)
O9 Sm1 O12 C29 -161.3(8)
O1 Sm1 O12 C29 46.6(8)
O13 Sm1 O12 C29 58.4(9)
O16 Sm1 O12 C29 -114.0(9)
O10 Sm1 O12 C29 168.2(8)
O2 Sm1 O12 C29 104.4(8)
Zn2 Sm1 O12 C29 -110.4(8)
Zn1 Sm1 O12 C29 10.6(8)
Sm1 O12 C29 O11 -12.8(14)
Sm1 O12 C29 C30 166.5(7)
Zn1 O11 C29 O12 2.5(11)
Zn1 O11 C29 C30 -176.8(7)
O6 Sm1 O13 C31 -37.9(5)
O5 Sm1 O13 C31 -98.6(5)
O9 Sm1 O13 C31 39.2(5)
O12 Sm1 O13 C31 -172.4(4)
O1 Sm1 O13 C31 -161.1(5)
O16 Sm1 O13 C31 -2.2(8)
O10 Sm1 O13 C31 88.0(5)
O2 Sm1 O13 C31 137.4(5)
Zn2 Sm1 O13 C31 -0.2(5)
Zn1 Sm1 O13 C31 -131.8(5)
O6 Zn2 O14 C31 30.0(4)
O15 Zn2 O14 C31 -11.8(15)
O9 Zn2 O14 C31 -55.7(4)
N4 Zn2 O14 C31 -138.4(4)
N3 Zn2 O14 C31 113.7(4)
Sm1 Zn2 O14 C31 -11.9(4)
Zn2 O14 C31 O13 16.0(8)
Zn2 O14 C31 C32 -161.6(4)
Sm1 O13 C31 O14 -8.6(9)
Sm1 O13 C31 C32 169.0(4)
O6 Zn2 O15 C33 -40.5(6)
O14 Zn2 O15 C33 1.5(15)
O9 Zn2 O15 C33 45.3(6)
N4 Zn2 O15 C33 128.1(6)
N3 Zn2 O15 C33 -123.8(6)
Sm1 Zn2 O15 C33 1.6(6)
O6 Zn2 O15 C35 161.1(11)
O14 Zn2 O15 C35 -157.0(14)
O9 Zn2 O15 C35 -113.1(11)
N4 Zn2 O15 C35 -30.3(11)
N3 Zn2 O15 C35 77.8(11)
Sm1 Zn2 O15 C35 -156.8(10)
O6 Sm1 O16 C33 27.2(16)
O5 Sm1 O16 C33 89.8(17)
O9 Sm1 O16 C33 -52.3(16)
O12 Sm1 O16 C33 166.6(18)
O1 Sm1 O16 C33 134.7(13)
O13 Sm1 O16 C33 -9(2)
O10 Sm1 O16 C33 -118.3(18)
O2 Sm1 O16 C33 -116.7(17)
Zn2 Sm1 O16 C33 -10.9(15)
Zn1 Sm1 O16 C33 117.0(16)
Sm1 O16 C33 O15 17(2)
Sm1 O16 C33 C34 -163.9(12)
C35 O15 C33 O16 154.6(15)
Zn2 O15 C33 O16 -10.0(16)
C35 O15 C33 C34 -24.2(12)
Zn2 O15 C33 C34 171.2(7)
C33 O15 C35 O17 -162.2(16)
Zn2 O15 C35 O17 -1(2)
C33 O15 C35 C36 14.0(15)
Zn2 O15 C35 C36 175.4(9)
